data_4031115
loop_
_publ_author_name
'DeAngelis, A. J.'
'Gildner, Peter G.'
'Chow, Ruishan'
'Colacot, Thomas J.'

_publ_section_title
;
 Generating Active &quot;L-Pd(0)&quot; via Neutral or Cationic
 \p-Allylpalladium Complexes Featuring Biaryl/Bipyrazolylphosphines:
 Synthetic, Mechanistic, and Structure-Activity Studies in Challenging
 Cross-Coupling Reactions.
;
_journal_issue 13
_journal_name_full 'The Journal of organic chemistry'
_journal_page_first 6794
_journal_page_last 6813
_journal_paper_doi 10.1021/acs.joc.5b01005
_journal_volume 80
_journal_year 2015
_chemical_formula_sum 'C55 H75 Cl O4 P2 Pd2'
_chemical_formula_weight 1110.34
_space_group_crystal_system orthorhombic
_space_group_IT_number 26
_space_group_name_Hall 'P 2c -2'
_space_group_name_H-M_alt 'P m c 21'
_symmetry_space_group_name_Hall 'P 2c -2'
_symmetry_space_group_name_H-M 'P m c 21'
_atom_sites_solution_hydrogens geom
_audit_creation_method SHELXL-2014/7
_cell_angle_alpha 90
_cell_angle_beta 90
_cell_angle_gamma 90
_cell_formula_units_Z 4
_cell_length_a 25.014(3)
_cell_length_b 12.7490(13)
_cell_length_c 18.2583(19)
_cell_measurement_reflns_used 1518
_cell_measurement_temperature 200(2)
_cell_measurement_theta_max 17.96
_cell_measurement_theta_min 2.23
_cell_volume 5822.6(11)
_computing_cell_refinement 'Bruker SAINT'
_computing_data_collection 'Bruker APEX2'
_computing_data_reduction 'Bruker SAINT'
_computing_molecular_graphics 'Bruker SHELXTL'
_computing_publication_material 'Bruker SHELXTL'
_computing_structure_refinement 'SHELXL-2014/7 (Sheldrick, 2014)'
_computing_structure_solution 'SHELXS-97 (Sheldrick 2008)'
_diffrn_ambient_temperature 200(2)
_diffrn_detector_area_resol_mean 8.33
_diffrn_measured_fraction_theta_full 0.998
_diffrn_measured_fraction_theta_max 0.996
_diffrn_measurement_device_type 'Bruker AXS APEX diffractometer'
_diffrn_measurement_method '\f and \w scans'
_diffrn_radiation_type MoK\a
_diffrn_radiation_wavelength 0.71073
_diffrn_reflns_av_R_equivalents 0.1422
_diffrn_reflns_av_unetI/netI 0.1653
_diffrn_reflns_laue_measured_fraction_full 0.998
_diffrn_reflns_laue_measured_fraction_max 0.996
_diffrn_reflns_limit_h_max 29
_diffrn_reflns_limit_h_min -32
_diffrn_reflns_limit_k_max 16
_diffrn_reflns_limit_k_min -16
_diffrn_reflns_limit_l_max 23
_diffrn_reflns_limit_l_min -22
_diffrn_reflns_number 43409
_diffrn_reflns_point_group_measured_fraction_full 0.998
_diffrn_reflns_point_group_measured_fraction_max 0.997
_diffrn_reflns_theta_full 25.242
_diffrn_reflns_theta_max 27.515
_diffrn_reflns_theta_min 1.597
_exptl_absorpt_coefficient_mu 0.758
_exptl_absorpt_correction_T_max 0.7456
_exptl_absorpt_correction_T_min 0.6578
_exptl_absorpt_correction_type multi-scan
_exptl_absorpt_process_details 'APEX2 (Bruker, 2007)'
_exptl_crystal_colour yellow
_exptl_crystal_density_diffrn 1.267
_exptl_crystal_description prism
_exptl_crystal_F_000 2304
_exptl_crystal_size_max 0.280
_exptl_crystal_size_mid 0.125
_exptl_crystal_size_min 0.107
_refine_diff_density_max 1.125
_refine_diff_density_min -0.701
_refine_diff_density_rms 0.110
_refine_ls_abs_structure_details
; 
 Refined as an inversion twin. 
;
_refine_ls_abs_structure_Flack 0.20(6)
_refine_ls_extinction_method none
_refine_ls_goodness_of_fit_ref 1.033
_refine_ls_hydrogen_treatment constr
_refine_ls_matrix_type full
_refine_ls_number_parameters 588
_refine_ls_number_reflns 13524
_refine_ls_number_restraints 1101
_refine_ls_restrained_S_all 1.001
_refine_ls_R_factor_all 0.1578
_refine_ls_R_factor_gt 0.0617
_refine_ls_shift/su_max 0.008
_refine_ls_shift/su_mean 0.000
_refine_ls_structure_factor_coef Fsqd
_refine_ls_weighting_details 'w=1/[\s^2^(Fo^2^)+(0.0200P)^2^] where P=(Fo^2^+2Fc^2^)/3'
_refine_ls_weighting_scheme calc
_refine_ls_wR_factor_gt 0.0961
_refine_ls_wR_factor_ref 0.1215
_reflns_Friedel_coverage 0.938
_reflns_friedel_fraction_full 0.999
_reflns_friedel_fraction_max 0.997
_reflns_number_gt 6196
_reflns_number_total 13524
_reflns_threshold_expression 'I > 2\s(I)'
_cod_data_source_file jo5b01005_si_008.cif
_cod_data_source_block jmca036_sq
_cod_depositor_comments 'Adding full bibliography for 4031112--4031118.cif.'
_cod_database_code 4031115
_shelx_shelxl_version_number 2014/7
_shelx_space_group_comment
; 
The symmetry employed for this shelxl refinement is uniquely defined 
by the following loop, which should always be used as a source of 
symmetry information in preference to the above space-group names. 
They are only intended as comments. 
;
_shelx_estimated_absorpt_t_min 0.816
_shelx_estimated_absorpt_t_max 0.923

loop_
_space_group_symop_operation_xyz
'x, y, z'
'-x, -y, z+1/2'
'x, -y, z+1/2'
'-x, y, z'

loop_
_atom_site_label
_atom_site_type_symbol
_atom_site_fract_x
_atom_site_fract_y
_atom_site_fract_z
_atom_site_U_iso_or_equiv
_atom_site_adp_type
_atom_site_occupancy
_atom_site_site_symmetry_order
_atom_site_calc_flag
_atom_site_refinement_flags_posn
_atom_site_refinement_flags_adp
_atom_site_refinement_flags_occupancy
Pd1 Pd 0.55298(4) 0.35385(7) 0.56071(4) 0.0295(3) Uani 1 1 d . U .
Pd2 Pd 0.94701(5) 0.84941(7) 0.40621(4) 0.0335(3) Uani 1 1 d . U .
Cl1 Cl 0.5000 0.2548(4) 0.6505(3) 0.0398(12) Uani 1 2 d S TU P
Cl2 Cl 1.0000 0.9702(4) 0.3315(3) 0.0431(13) Uani 1 2 d S TU P
O1 O 0.6240(4) 0.3968(7) 0.7290(5) 0.043(2) Uani 1 1 d . U .
O2 O 0.6906(4) 0.6012(7) 0.5376(5) 0.053(3) Uani 1 1 d . U .
O3 O 0.8037(4) 0.5981(7) 0.4120(6) 0.056(3) Uani 1 1 d . U .
O4 O 0.8752(4) 0.8338(8) 0.2430(6) 0.054(3) Uani 1 1 d . U .
P1 P 0.63608(13) 0.2823(2) 0.54203(19) 0.0320(8) Uani 1 1 d . U .
P2 P 0.86366(14) 0.9150(3) 0.43463(19) 0.0357(9) Uani 1 1 d . U .
C1 C 0.6984(5) 0.3283(10) 0.5891(7) 0.030(3) Uani 1 1 d . U .
C2 C 0.7010(5) 0.4262(10) 0.6231(7) 0.032(3) Uani 1 1 d . U .
C3 C 0.7483(5) 0.4559(10) 0.6525(7) 0.039(3) Uani 1 1 d . U .
H3 H 0.7503 0.5219 0.6764 0.047 Uiso 1 1 calc R U .
C4 C 0.7945(6) 0.3942(11) 0.6494(7) 0.041(3) Uani 1 1 d . U .
H4 H 0.8275 0.4180 0.6691 0.050 Uiso 1 1 calc R U .
C5 C 0.7900(5) 0.2986(11) 0.6168(8) 0.046(4) Uani 1 1 d . U .
H5 H 0.8200 0.2529 0.6173 0.056 Uiso 1 1 calc R U .
C6 C 0.7448(5) 0.2665(10) 0.5839(7) 0.041(3) Uani 1 1 d . U .
H6 H 0.7441 0.2024 0.5573 0.049 Uiso 1 1 calc R U .
C7 C 0.6549(5) 0.4997(10) 0.6318(7) 0.031(3) Uani 1 1 d . U .
C8 C 0.6170(5) 0.4845(10) 0.6868(7) 0.038(3) Uani 1 1 d . U .
C9 C 0.5761(5) 0.5539(10) 0.6962(8) 0.047(3) Uani 1 1 d . U .
H9 H 0.5489 0.5406 0.7312 0.057 Uiso 1 1 calc R U .
C10 C 0.5747(5) 0.6432(11) 0.6544(8) 0.054(4) Uani 1 1 d . U .
H10 H 0.5475 0.6937 0.6629 0.065 Uiso 1 1 calc R U .
C11 C 0.6116(6) 0.6610(11) 0.6008(8) 0.053(4) Uani 1 1 d . U .
H11 H 0.6089 0.7212 0.5704 0.064 Uiso 1 1 calc R U .
C12 C 0.6526(6) 0.5910(10) 0.5915(8) 0.041(3) Uani 1 1 d . U .
C13 C 0.5873(7) 0.3778(12) 0.7859(9) 0.067(6) Uani 1 1 d . U .
H13A H 0.5838 0.4409 0.8161 0.101 Uiso 1 1 calc R U .
H13B H 0.6001 0.3196 0.8162 0.101 Uiso 1 1 calc R U .
H13C H 0.5524 0.3598 0.7649 0.101 Uiso 1 1 calc R U .
C14 C 0.6839(6) 0.6841(11) 0.4832(8) 0.064(5) Uani 1 1 d . U .
H14A H 0.6540 0.6665 0.4508 0.096 Uiso 1 1 calc R U .
H14B H 0.7167 0.6908 0.4543 0.096 Uiso 1 1 calc R U .
H14C H 0.6764 0.7506 0.5081 0.096 Uiso 1 1 calc R U .
C15 C 0.6773(5) 0.3928(9) 0.4209(8) 0.044(3) Uani 1 1 d . U .
H15A H 0.6535 0.4485 0.4401 0.053 Uiso 1 1 calc R U .
H15B H 0.7130 0.4024 0.4432 0.053 Uiso 1 1 calc R U .
C16 C 0.6817(6) 0.4035(11) 0.3415(8) 0.060(4) Uani 1 1 d . U .
H16A H 0.6988 0.4715 0.3300 0.072 Uiso 1 1 calc R U .
H16B H 0.6453 0.4042 0.3201 0.072 Uiso 1 1 calc R U .
C17 C 0.7133(7) 0.3174(12) 0.3068(10) 0.077(5) Uani 1 1 d . U .
H17A H 0.7096 0.3225 0.2529 0.093 Uiso 1 1 calc R U .
H17B H 0.7515 0.3270 0.3190 0.093 Uiso 1 1 calc R U .
C18 C 0.6963(7) 0.2119(12) 0.3304(8) 0.077(5) Uani 1 1 d . U .
H18A H 0.7224 0.1595 0.3126 0.093 Uiso 1 1 calc R U .
H18B H 0.6612 0.1954 0.3081 0.093 Uiso 1 1 calc R U .
C19 C 0.6916(5) 0.2032(10) 0.4146(7) 0.054(4) Uani 1 1 d . U .
H19A H 0.6782 0.1327 0.4279 0.065 Uiso 1 1 calc R U .
H19B H 0.7274 0.2122 0.4370 0.065 Uiso 1 1 calc R U .
C20 C 0.6549(5) 0.2842(9) 0.4432(7) 0.035(3) Uani 1 1 d . U .
H20 H 0.6207 0.2755 0.4154 0.042 Uiso 1 1 calc R U .
C21 C 0.5887(5) 0.0845(9) 0.5293(7) 0.046(3) Uani 1 1 d . U .
H21A H 0.5904 0.0913 0.4753 0.055 Uiso 1 1 calc R U .
H21B H 0.5549 0.1167 0.5463 0.055 Uiso 1 1 calc R U .
C22 C 0.5897(6) -0.0324(10) 0.5507(9) 0.067(4) Uani 1 1 d . U .
H22A H 0.5601 -0.0700 0.5260 0.080 Uiso 1 1 calc R U .
H22B H 0.6239 -0.0645 0.5350 0.080 Uiso 1 1 calc R U .
C23 C 0.5837(6) -0.0416(11) 0.6330(8) 0.067(4) Uani 1 1 d . U .
H23A H 0.5822 -0.1167 0.6466 0.080 Uiso 1 1 calc R U .
H23B H 0.5495 -0.0088 0.6479 0.080 Uiso 1 1 calc R U .
C24 C 0.6308(6) 0.0121(11) 0.6755(9) 0.068(4) Uani 1 1 d . U .
H24A H 0.6241 0.0083 0.7289 0.082 Uiso 1 1 calc R U .
H24B H 0.6648 -0.0246 0.6648 0.082 Uiso 1 1 calc R U .
C25 C 0.6347(6) 0.1282(9) 0.6512(7) 0.049(4) Uani 1 1 d . U .
H25A H 0.6678 0.1592 0.6717 0.059 Uiso 1 1 calc R U .
H25B H 0.6040 0.1675 0.6714 0.059 Uiso 1 1 calc R U .
C26 C 0.6353(5) 0.1407(8) 0.5634(7) 0.037(3) Uani 1 1 d . U .
H26 H 0.6690 0.1088 0.5442 0.045 Uiso 1 1 calc R U .
C27 C 0.5507(5) 0.4631(8) 0.4789(7) 0.035(3) Uani 1 1 d . U .
H27A H 0.5784 0.5182 0.4830 0.042 Uiso 1 1 calc R U .
H27B H 0.5499 0.4328 0.4290 0.042 Uiso 1 1 calc R U .
C28 C 0.5000 0.4935(13) 0.5055(10) 0.034(4) Uani 1 2 d S TU P
H28A H 0.5000 0.5399 0.5462 0.041 Uiso 1 2 calc R U P
C29 C 0.7975(5) 0.7876(10) 0.3428(7) 0.037(3) Uani 1 1 d . U .
C30 C 0.7468(5) 0.7672(10) 0.3096(7) 0.037(3) Uani 1 1 d . U .
H30 H 0.7428 0.7077 0.2787 0.045 Uiso 1 1 calc R U .
C31 C 0.7025(6) 0.8343(12) 0.3219(8) 0.050(4) Uani 1 1 d . U .
H31 H 0.6688 0.8190 0.3003 0.059 Uiso 1 1 calc R U .
C32 C 0.7082(6) 0.9169(11) 0.3631(8) 0.048(4) Uani 1 1 d . U .
H32 H 0.6781 0.9603 0.3725 0.058 Uiso 1 1 calc R U .
C33 C 0.7570(5) 0.9428(10) 0.3936(8) 0.046(3) Uani 1 1 d . U .
H33 H 0.7605 1.0067 0.4200 0.055 Uiso 1 1 calc R U .
C34 C 0.8000(5) 0.8795(10) 0.3866(7) 0.034(3) Uani 1 1 d . U .
C35 C 0.8440(6) 0.6182(11) 0.3604(9) 0.054(4) Uani 1 1 d . U .
C36 C 0.8819(6) 0.5435(12) 0.3358(9) 0.070(5) Uani 1 1 d . U .
H36 H 0.8793 0.4731 0.3525 0.084 Uiso 1 1 calc R U .
C37 C 0.9216(6) 0.5700(13) 0.2893(9) 0.067(4) Uani 1 1 d . U .
H37 H 0.9503 0.5231 0.2798 0.080 Uiso 1 1 calc R U .
C38 C 0.9195(5) 0.6658(12) 0.2563(8) 0.058(4) Uani 1 1 d . U .
H38 H 0.9459 0.6823 0.2208 0.069 Uiso 1 1 calc R U .
C39 C 0.8816(6) 0.7387(12) 0.2715(8) 0.047(3) Uani 1 1 d . U .
C40 C 0.8420(5) 0.7158(10) 0.3261(8) 0.042(3) Uani 1 1 d . U .
C41 C 0.8100(6) 0.5158(11) 0.4608(9) 0.076(5) Uani 1 1 d . U .
H41A H 0.8153 0.4504 0.4335 0.114 Uiso 1 1 calc R U .
H41B H 0.7779 0.5098 0.4914 0.114 Uiso 1 1 calc R U .
H41C H 0.8412 0.5290 0.4919 0.114 Uiso 1 1 calc R U .
C42 C 0.9158(6) 0.8660(12) 0.1873(9) 0.062(5) Uani 1 1 d . U .
H42A H 0.9504 0.8768 0.2113 0.094 Uiso 1 1 calc R U .
H42B H 0.9044 0.9315 0.1639 0.094 Uiso 1 1 calc R U .
H42C H 0.9192 0.8109 0.1502 0.094 Uiso 1 1 calc R U .
C43 C 0.8685(6) 1.0955(10) 0.3505(8) 0.052(4) Uani 1 1 d . U .
H43A H 0.8363 1.0725 0.3234 0.063 Uiso 1 1 calc R U .
H43B H 0.8999 1.0614 0.3277 0.063 Uiso 1 1 calc R U .
C44 C 0.8742(6) 1.2157(10) 0.3433(8) 0.060(4) Uani 1 1 d . U .
H44A H 0.8792 1.2351 0.2913 0.072 Uiso 1 1 calc R U .
H44B H 0.8415 1.2507 0.3616 0.072 Uiso 1 1 calc R U .
C45 C 0.9227(6) 1.2509(11) 0.3884(9) 0.068(4) Uani 1 1 d . U .
H45A H 0.9556 1.2179 0.3688 0.081 Uiso 1 1 calc R U .
H45B H 0.9268 1.3280 0.3850 0.081 Uiso 1 1 calc R U .
C46 C 0.9149(6) 1.2201(11) 0.4649(9) 0.067(4) Uani 1 1 d . U .
H46A H 0.8812 1.2506 0.4836 0.080 Uiso 1 1 calc R U .
H46B H 0.9447 1.2474 0.4951 0.080 Uiso 1 1 calc R U .
C47 C 0.9128(5) 1.1018(10) 0.4710(8) 0.052(4) Uani 1 1 d . U .
H47A H 0.9088 1.0809 0.5229 0.063 Uiso 1 1 calc R U .
H47B H 0.9463 1.0708 0.4519 0.063 Uiso 1 1 calc R U .
C48 C 0.8642(5) 1.0613(9) 0.4257(7) 0.044(3) Uani 1 1 d . U .
H48 H 0.8305 1.0902 0.4473 0.053 Uiso 1 1 calc R U .
C49 C 0.8056(5) 0.9687(10) 0.5697(8) 0.052(3) Uani 1 1 d . U .
H49A H 0.8194 1.0411 0.5648 0.063 Uiso 1 1 calc R U .
H49B H 0.7702 0.9650 0.5456 0.063 Uiso 1 1 calc R U .
C50 C 0.8003(6) 0.9403(13) 0.6499(8) 0.068(4) Uani 1 1 d . U .
H50A H 0.8357 0.9468 0.6737 0.082 Uiso 1 1 calc R U .
H50B H 0.7757 0.9906 0.6738 0.082 Uiso 1 1 calc R U .
C51 C 0.7804(7) 0.8355(13) 0.6606(10) 0.073(5) Uani 1 1 d . U .
H51A H 0.7443 0.8292 0.6388 0.088 Uiso 1 1 calc R U .
H51B H 0.7775 0.8207 0.7137 0.088 Uiso 1 1 calc R U .
C52 C 0.8191(6) 0.7533(13) 0.6239(8) 0.075(5) Uani 1 1 d . U .
H52A H 0.8547 0.7563 0.6473 0.090 Uiso 1 1 calc R U .
H52B H 0.8046 0.6815 0.6300 0.090 Uiso 1 1 calc R U .
C53 C 0.8237(5) 0.7800(10) 0.5423(8) 0.053(4) Uani 1 1 d . U .
H53A H 0.8486 0.7305 0.5182 0.064 Uiso 1 1 calc R U .
H53B H 0.7883 0.7732 0.5186 0.064 Uiso 1 1 calc R U .
C54 C 0.8442(5) 0.8915(10) 0.5335(7) 0.042(3) Uani 1 1 d . U .
H54 H 0.8781 0.8954 0.5624 0.051 Uiso 1 1 calc R U .
C55 C 0.9491(5) 0.7206(9) 0.4701(7) 0.046(3) Uani 1 1 d . U .
H55A H 0.9511 0.7353 0.5233 0.055 Uiso 1 1 calc R U .
H55B H 0.9213 0.6677 0.4587 0.055 Uiso 1 1 calc R U .
C56 C 1.0000 0.7019(13) 0.4356(10) 0.041(4) Uani 1 2 d S TU P
H56A H 1.0000 0.6756 0.3869 0.050 Uiso 1 2 calc R U P

loop_
_atom_site_aniso_label
_atom_site_aniso_U_11
_atom_site_aniso_U_22
_atom_site_aniso_U_33
_atom_site_aniso_U_23
_atom_site_aniso_U_13
_atom_site_aniso_U_12
Pd1 0.0262(7) 0.0293(6) 0.0328(8) -0.0001(6) 0.0003(6) 0.0007(5)
Pd2 0.0284(8) 0.0371(7) 0.0350(8) -0.0017(6) -0.0013(7) -0.0006(5)
Cl1 0.039(3) 0.043(3) 0.037(3) 0.008(2) 0.000 0.000
Cl2 0.035(3) 0.051(3) 0.043(3) 0.008(2) 0.000 0.000
O1 0.042(6) 0.046(5) 0.039(6) -0.006(4) 0.009(4) 0.000(5)
O2 0.057(6) 0.049(5) 0.052(6) 0.012(4) 0.008(5) 0.010(5)
O3 0.050(6) 0.047(5) 0.071(7) 0.001(5) 0.003(5) 0.006(4)
O4 0.038(6) 0.076(6) 0.046(6) -0.003(5) 0.007(5) -0.002(5)
P1 0.0311(19) 0.0300(17) 0.035(2) 0.0000(16) -0.0003(16) 0.0031(15)
P2 0.035(2) 0.0376(19) 0.034(2) -0.0062(16) -0.0026(16) -0.0012(16)
C1 0.020(5) 0.039(5) 0.032(7) 0.005(5) -0.008(5) 0.011(4)
C2 0.026(5) 0.040(5) 0.030(7) 0.004(5) 0.000(4) 0.001(4)
C3 0.033(6) 0.044(6) 0.040(7) 0.006(6) -0.007(5) -0.004(5)
C4 0.030(6) 0.057(7) 0.036(8) 0.011(6) -0.007(6) -0.001(5)
C5 0.029(6) 0.056(7) 0.054(9) 0.003(6) -0.008(6) 0.009(5)
C6 0.027(5) 0.044(7) 0.053(9) 0.000(6) -0.008(5) 0.013(5)
C7 0.024(5) 0.036(5) 0.032(6) -0.009(4) -0.006(4) -0.001(4)
C8 0.032(6) 0.040(6) 0.041(6) -0.013(5) 0.000(5) -0.001(5)
C9 0.028(6) 0.050(6) 0.064(9) -0.007(6) 0.009(6) 0.003(5)
C10 0.041(7) 0.040(6) 0.081(9) -0.010(6) 0.007(6) 0.002(6)
C11 0.051(7) 0.033(7) 0.075(9) -0.001(6) 0.006(6) 0.008(6)
C12 0.041(7) 0.037(6) 0.045(7) -0.005(5) -0.001(5) 0.005(5)
C13 0.071(12) 0.068(10) 0.063(10) -0.006(8) 0.031(9) -0.012(9)
C14 0.058(11) 0.068(10) 0.066(9) 0.034(8) 0.003(8) 0.001(8)
C15 0.037(8) 0.047(6) 0.049(7) 0.007(5) 0.020(6) 0.005(6)
C16 0.075(11) 0.056(7) 0.049(7) 0.021(6) 0.022(7) 0.022(7)
C17 0.104(13) 0.072(8) 0.056(9) 0.016(7) 0.037(9) 0.033(8)
C18 0.120(14) 0.067(7) 0.045(7) 0.014(6) 0.034(8) 0.033(8)
C19 0.066(9) 0.051(7) 0.044(7) 0.009(6) 0.022(7) 0.022(6)
C20 0.036(7) 0.043(6) 0.028(5) 0.006(4) -0.005(4) 0.007(5)
C21 0.052(8) 0.036(6) 0.049(7) -0.007(5) 0.008(6) 0.001(5)
C22 0.078(10) 0.042(6) 0.080(8) 0.005(7) 0.017(8) -0.011(6)
C23 0.081(10) 0.041(7) 0.078(8) 0.004(7) 0.015(7) -0.008(7)
C24 0.083(10) 0.043(7) 0.079(9) 0.018(6) -0.001(8) 0.001(7)
C25 0.061(10) 0.037(6) 0.050(6) 0.002(5) -0.007(6) 0.000(6)
C26 0.038(6) 0.033(5) 0.040(6) 0.002(5) 0.008(5) 0.007(4)
C27 0.023(6) 0.031(6) 0.050(7) 0.007(5) 0.007(5) -0.002(5)
C28 0.027(7) 0.035(8) 0.042(10) 0.008(7) 0.000 0.000
C29 0.030(5) 0.048(6) 0.034(7) -0.005(5) -0.003(5) 0.002(4)
C30 0.035(6) 0.047(7) 0.030(7) -0.005(6) -0.001(5) -0.008(5)
C31 0.042(7) 0.064(8) 0.043(9) -0.002(7) -0.006(6) 0.009(6)
C32 0.036(6) 0.058(8) 0.049(9) -0.007(7) -0.004(6) 0.009(6)
C33 0.033(6) 0.052(7) 0.053(9) -0.004(6) -0.001(6) 0.012(5)
C34 0.026(5) 0.045(6) 0.031(7) -0.001(5) -0.003(5) 0.002(4)
C35 0.046(7) 0.050(6) 0.066(8) -0.008(6) -0.006(6) 0.003(5)
C36 0.063(9) 0.052(7) 0.095(11) -0.007(7) 0.013(7) 0.009(6)
C37 0.051(9) 0.077(8) 0.073(10) -0.014(7) -0.001(7) -0.001(7)
C38 0.038(7) 0.078(7) 0.057(9) -0.022(6) 0.005(6) -0.003(6)
C39 0.032(7) 0.061(6) 0.047(7) -0.018(5) -0.006(5) -0.008(5)
C40 0.030(6) 0.052(6) 0.045(7) -0.016(5) -0.011(5) 0.000(5)
C41 0.064(11) 0.056(9) 0.108(12) 0.026(8) -0.022(9) -0.012(8)
C42 0.044(10) 0.102(12) 0.042(9) -0.014(8) 0.004(7) -0.020(8)
C43 0.046(9) 0.050(7) 0.060(7) 0.010(6) 0.002(6) 0.007(6)
C44 0.053(9) 0.050(7) 0.076(9) 0.012(6) 0.009(7) 0.008(7)
C45 0.059(9) 0.042(7) 0.102(10) 0.011(7) -0.007(7) 0.002(7)
C46 0.061(10) 0.047(7) 0.093(9) -0.006(7) -0.007(8) -0.006(7)
C47 0.046(8) 0.047(6) 0.065(8) -0.009(6) 0.001(6) -0.004(6)
C48 0.040(7) 0.040(5) 0.053(7) 0.001(5) 0.005(5) 0.000(5)
C49 0.056(8) 0.058(7) 0.043(7) -0.008(6) 0.010(6) -0.005(6)
C50 0.062(11) 0.095(9) 0.047(7) 0.003(7) 0.016(7) -0.011(8)
C51 0.060(11) 0.096(9) 0.064(10) 0.006(7) 0.026(8) -0.017(8)
C52 0.077(11) 0.086(9) 0.061(9) 0.015(7) 0.018(7) -0.016(8)
C53 0.048(9) 0.054(6) 0.057(8) 0.005(6) 0.013(7) -0.012(6)
C54 0.036(7) 0.056(6) 0.035(5) 0.000(5) 0.000(5) -0.005(5)
C55 0.040(7) 0.046(7) 0.052(8) 0.002(6) -0.001(6) -0.006(6)
C56 0.045(8) 0.043(8) 0.036(10) 0.006(7) 0.000 0.000

loop_
_atom_type_symbol
_atom_type_description
_atom_type_scat_dispersion_real
_atom_type_scat_dispersion_imag
_atom_type_scat_source
C C 0.0033 0.0016 'International Tables Vol C Tables 4.2.6.8 and 6.1.1.4'
H H 0.0000 0.0000 'International Tables Vol C Tables 4.2.6.8 and 6.1.1.4'
O O 0.0106 0.0060 'International Tables Vol C Tables 4.2.6.8 and 6.1.1.4'
P P 0.1023 0.0942 'International Tables Vol C Tables 4.2.6.8 and 6.1.1.4'
Cl Cl 0.1484 0.1585 'International Tables Vol C Tables 4.2.6.8 and 6.1.1.4'
Pd Pd -0.9988 1.0072 'International Tables Vol C Tables 4.2.6.8 and 6.1.1.4'

loop_
_geom_angle_atom_site_label_1
_geom_angle_atom_site_label_2
_geom_angle_atom_site_label_3
_geom_angle
_geom_angle_site_symmetry_1
_geom_angle_site_symmetry_3
C27 Pd1 P1 100.8(3) . .
C27 Pd1 C28 35.4(4) . .
P1 Pd1 C28 136.1(3) . .
C27 Pd1 Cl1 145.4(3) . .
P1 Pd1 Cl1 112.54(11) . .
C28 Pd1 Cl1 111.0(3) . .
C27 Pd1 Pd1 88.4(3) . 4_655
P1 Pd1 Pd1 154.90(8) . 4_655
C28 Pd1 Pd1 57.1(2) . 4_655
Cl1 Pd1 Pd1 57.37(6) . 4_655
C55 Pd2 P2 100.8(4) . .
C55 Pd2 C56 37.4(5) . .
P2 Pd2 C56 138.2(3) . .
C55 Pd2 Cl2 145.3(4) . .
P2 Pd2 Cl2 112.78(12) . .
C56 Pd2 Cl2 108.9(3) . .
C55 Pd2 Pd2 88.5(4) . 4_755
P2 Pd2 Pd2 154.74(9) . 4_755
C56 Pd2 Pd2 55.9(2) . 4_755
Cl2 Pd2 Pd2 57.21(6) . 4_755
Pd1 Cl1 Pd1 65.26(12) . 4_655
Pd2 Cl2 Pd2 65.59(12) . 4_755
C8 O1 C13 118.2(11) . .
C12 O2 C14 118.4(10) . .
C41 O3 C35 119.3(11) . .
C39 O4 C42 115.8(12) . .
C26 P1 C20 102.6(6) . .
C26 P1 C1 102.6(6) . .
C20 P1 C1 103.3(6) . .
C26 P1 Pd1 110.4(4) . .
C20 P1 Pd1 111.5(4) . .
C1 P1 Pd1 124.1(4) . .
C34 P2 C48 101.9(6) . .
C34 P2 C54 100.9(6) . .
C48 P2 C54 104.0(6) . .
C34 P2 Pd2 125.1(4) . .
C48 P2 Pd2 109.6(4) . .
C54 P2 Pd2 113.0(4) . .
C2 C1 C6 119.7(12) . .
C2 C1 P1 121.4(9) . .
C6 C1 P1 118.6(10) . .
C3 C2 C1 117.8(12) . .
C3 C2 C7 117.3(12) . .
C1 C2 C7 125.0(11) . .
C2 C3 C4 123.3(13) . .
C2 C3 H3 118.4 . .
C4 C3 H3 118.4 . .
C5 C4 C3 117.0(13) . .
C5 C4 H4 121.5 . .
C3 C4 H4 121.5 . .
C6 C5 C4 122.4(13) . .
C6 C5 H5 118.8 . .
C4 C5 H5 118.8 . .
C5 C6 C1 119.5(13) . .
C5 C6 H6 120.2 . .
C1 C6 H6 120.2 . .
C12 C7 C8 118.3(12) . .
C12 C7 C2 120.4(12) . .
C8 C7 C2 120.9(12) . .
C9 C8 O1 123.7(13) . .
C9 C8 C7 120.7(13) . .
O1 C8 C7 115.7(11) . .
C8 C9 C10 119.1(13) . .
C8 C9 H9 120.4 . .
C10 C9 H9 120.4 . .
C11 C10 C9 121.4(14) . .
C11 C10 H10 119.3 . .
C9 C10 H10 119.3 . .
C10 C11 C12 119.1(14) . .
C10 C11 H11 120.4 . .
C12 C11 H11 120.4 . .
C11 C12 O2 123.0(13) . .
C11 C12 C7 121.0(14) . .
O2 C12 C7 115.7(12) . .
O1 C13 H13A 109.5 . .
O1 C13 H13B 109.5 . .
H13A C13 H13B 109.5 . .
O1 C13 H13C 109.5 . .
H13A C13 H13C 109.5 . .
H13B C13 H13C 109.5 . .
O2 C14 H14A 109.5 . .
O2 C14 H14B 109.5 . .
H14A C14 H14B 109.5 . .
O2 C14 H14C 109.5 . .
H14A C14 H14C 109.5 . .
H14B C14 H14C 109.5 . .
C16 C15 C20 111.8(12) . .
C16 C15 H15A 109.3 . .
C20 C15 H15A 109.3 . .
C16 C15 H15B 109.3 . .
C20 C15 H15B 109.3 . .
H15A C15 H15B 107.9 . .
C15 C16 C17 113.1(13) . .
C15 C16 H16A 109.0 . .
C17 C16 H16A 109.0 . .
C15 C16 H16B 109.0 . .
C17 C16 H16B 109.0 . .
H16A C16 H16B 107.8 . .
C18 C17 C16 113.1(14) . .
C18 C17 H17A 109.0 . .
C16 C17 H17A 109.0 . .
C18 C17 H17B 109.0 . .
C16 C17 H17B 109.0 . .
H17A C17 H17B 107.8 . .
C17 C18 C19 112.2(15) . .
C17 C18 H18A 109.2 . .
C19 C18 H18A 109.2 . .
C17 C18 H18B 109.2 . .
C19 C18 H18B 109.2 . .
H18A C18 H18B 107.9 . .
C20 C19 C18 110.4(11) . .
C20 C19 H19A 109.6 . .
C18 C19 H19A 109.6 . .
C20 C19 H19B 109.6 . .
C18 C19 H19B 109.6 . .
H19A C19 H19B 108.1 . .
C19 C20 C15 107.8(11) . .
C19 C20 P1 119.3(9) . .
C15 C20 P1 110.9(9) . .
C19 C20 H20 106.0 . .
C15 C20 H20 106.0 . .
P1 C20 H20 106.0 . .
C26 C21 C22 110.1(11) . .
C26 C21 H21A 109.6 . .
C22 C21 H21A 109.6 . .
C26 C21 H21B 109.6 . .
C22 C21 H21B 109.6 . .
H21A C21 H21B 108.2 . .
C23 C22 C21 108.9(12) . .
C23 C22 H22A 109.9 . .
C21 C22 H22A 109.9 . .
C23 C22 H22B 109.9 . .
C21 C22 H22B 109.9 . .
H22A C22 H22B 108.3 . .
C22 C23 C24 112.6(13) . .
C22 C23 H23A 109.1 . .
C24 C23 H23A 109.1 . .
C22 C23 H23B 109.1 . .
C24 C23 H23B 109.1 . .
H23A C23 H23B 107.8 . .
C25 C24 C23 108.9(12) . .
C25 C24 H24A 109.9 . .
C23 C24 H24A 109.9 . .
C25 C24 H24B 109.9 . .
C23 C24 H24B 109.9 . .
H24A C24 H24B 108.3 . .
C24 C25 C26 112.4(11) . .
C24 C25 H25A 109.1 . .
C26 C25 H25A 109.1 . .
C24 C25 H25B 109.1 . .
C26 C25 H25B 109.1 . .
H25A C25 H25B 107.9 . .
C21 C26 C25 110.9(10) . .
C21 C26 P1 112.7(9) . .
C25 C26 P1 107.9(8) . .
C21 C26 H26 108.4 . .
C25 C26 H26 108.4 . .
P1 C26 H26 108.4 . .
C28 C27 Pd1 87.7(9) . .
C28 C27 H27A 114.0 . .
Pd1 C27 H27A 114.0 . .
C28 C27 H27B 114.0 . .
Pd1 C27 H27B 114.0 . .
H27A C27 H27B 111.2 . .
C27 C28 C27 127.7(18) . 4_655
C27 C28 Pd1 56.9(6) . .
C27 C28 Pd1 115.5(10) 4_655 .
C27 C28 Pd1 115.5(10) . 4_655
C27 C28 Pd1 56.9(6) 4_655 4_655
Pd1 C28 Pd1 65.9(4) . 4_655
C27 C28 H28A 116.1 . .
C27 C28 H28A 116.1 4_655 .
Pd1 C28 H28A 97.6 . .
Pd1 C28 H28A 97.6 4_655 .
C34 C29 C30 115.4(12) . .
C34 C29 C40 126.6(12) . .
C30 C29 C40 118.0(12) . .
C31 C30 C29 121.1(13) . .
C31 C30 H30 119.5 . .
C29 C30 H30 119.5 . .
C32 C31 C30 119.6(14) . .
C32 C31 H31 120.2 . .
C30 C31 H31 120.2 . .
C31 C32 C33 121.5(14) . .
C31 C32 H32 119.2 . .
C33 C32 H32 119.2 . .
C34 C33 C32 121.5(14) . .
C34 C33 H33 119.2 . .
C32 C33 H33 119.2 . .
C33 C34 C29 120.7(13) . .
C33 C34 P2 119.2(11) . .
C29 C34 P2 120.1(10) . .
C40 C35 O3 116.0(13) . .
C40 C35 C36 118.8(16) . .
O3 C35 C36 124.8(14) . .
C37 C36 C35 121.5(16) . .
C37 C36 H36 119.2 . .
C35 C36 H36 119.2 . .
C36 C37 C38 118.3(16) . .
C36 C37 H37 120.9 . .
C38 C37 H37 120.9 . .
C39 C38 C37 123.5(15) . .
C39 C38 H38 118.3 . .
C37 C38 H38 118.3 . .
O4 C39 C38 129.0(15) . .
O4 C39 C40 111.9(13) . .
C38 C39 C40 119.0(15) . .
C35 C40 C39 117.9(14) . .
C35 C40 C29 119.2(14) . .
C39 C40 C29 122.7(13) . .
O3 C41 H41A 109.5 . .
O3 C41 H41B 109.5 . .
H41A C41 H41B 109.5 . .
O3 C41 H41C 109.5 . .
H41A C41 H41C 109.5 . .
H41B C41 H41C 109.5 . .
O4 C42 H42A 109.5 . .
O4 C42 H42B 109.5 . .
H42A C42 H42B 109.5 . .
O4 C42 H42C 109.5 . .
H42A C42 H42C 109.5 . .
H42B C42 H42C 109.5 . .
C48 C43 C44 112.8(12) . .
C48 C43 H43A 109.0 . .
C44 C43 H43A 109.0 . .
C48 C43 H43B 109.0 . .
C44 C43 H43B 109.0 . .
H43A C43 H43B 107.8 . .
C45 C44 C43 108.6(12) . .
C45 C44 H44A 110.0 . .
C43 C44 H44A 110.0 . .
C45 C44 H44B 110.0 . .
C43 C44 H44B 110.0 . .
H44A C44 H44B 108.4 . .
C46 C45 C44 109.1(13) . .
C46 C45 H45A 109.9 . .
C44 C45 H45A 109.9 . .
C46 C45 H45B 109.9 . .
C44 C45 H45B 109.9 . .
H45A C45 H45B 108.3 . .
C45 C46 C47 110.0(13) . .
C45 C46 H46A 109.7 . .
C47 C46 H46A 109.7 . .
C45 C46 H46B 109.7 . .
C47 C46 H46B 109.7 . .
H46A C46 H46B 108.2 . .
C46 C47 C48 108.6(11) . .
C46 C47 H47A 110.0 . .
C48 C47 H47A 110.0 . .
C46 C47 H47B 110.0 . .
C48 C47 H47B 110.0 . .
H47A C47 H47B 108.4 . .
C43 C48 C47 110.3(12) . .
C43 C48 P2 112.6(10) . .
C47 C48 P2 106.8(9) . .
C43 C48 H48 109.0 . .
C47 C48 H48 109.0 . .
P2 C48 H48 109.0 . .
C50 C49 C54 108.7(12) . .
C50 C49 H49A 110.0 . .
C54 C49 H49A 110.0 . .
C50 C49 H49B 110.0 . .
C54 C49 H49B 110.0 . .
H49A C49 H49B 108.3 . .
C51 C50 C49 112.6(14) . .
C51 C50 H50A 109.1 . .
C49 C50 H50A 109.1 . .
C51 C50 H50B 109.1 . .
C49 C50 H50B 109.1 . .
H50A C50 H50B 107.8 . .
C50 C51 C52 110.3(13) . .
C50 C51 H51A 109.6 . .
C52 C51 H51A 109.6 . .
C50 C51 H51B 109.6 . .
C52 C51 H51B 109.6 . .
H51A C51 H51B 108.1 . .
C53 C52 C51 108.2(13) . .
C53 C52 H52A 110.1 . .
C51 C52 H52A 110.1 . .
C53 C52 H52B 110.1 . .
C51 C52 H52B 110.1 . .
H52A C52 H52B 108.4 . .
C54 C53 C52 109.7(12) . .
C54 C53 H53A 109.7 . .
C52 C53 H53A 109.7 . .
C54 C53 H53B 109.7 . .
C52 C53 H53B 109.7 . .
H53A C53 H53B 108.2 . .
C53 C54 C49 110.1(11) . .
C53 C54 P2 109.6(9) . .
C49 C54 P2 118.3(9) . .
C53 C54 H54 106.0 . .
C49 C54 H54 106.0 . .
P2 C54 H54 106.0 . .
C56 C55 Pd2 84.5(9) . .
C56 C55 H55A 114.6 . .
Pd2 C55 H55A 114.6 . .
C56 C55 H55B 114.6 . .
Pd2 C55 H55B 114.6 . .
H55A C55 H55B 111.7 . .
C55 C56 C55 124.2(18) . 4_755
C55 C56 Pd2 58.1(7) . .
C55 C56 Pd2 117.6(11) 4_755 .
C55 C56 Pd2 117.6(11) . 4_755
C55 C56 Pd2 58.1(7) 4_755 4_755
Pd2 C56 Pd2 68.3(4) . 4_755
C55 C56 H56A 117.9 . .
C55 C56 H56A 117.9 4_755 .
Pd2 C56 H56A 94.0 . .
Pd2 C56 H56A 94.0 4_755 .

loop_
_geom_bond_atom_site_label_1
_geom_bond_atom_site_label_2
_geom_bond_distance
_geom_bond_site_symmetry_2
Pd1 C27 2.044(11) .
Pd1 P1 2.295(3) .
Pd1 C28 2.437(13) .
Pd1 Cl1 2.457(4) .
Pd1 Pd1 2.650(2) 4_655
Pd2 C55 2.015(12) .
Pd2 P2 2.305(4) .
Pd2 C56 2.362(14) .
Pd2 Cl2 2.447(4) .
Pd2 Pd2 2.651(2) 4_755
Cl1 Pd1 2.457(4) 4_655
Cl2 Pd2 2.447(4) 4_755
O1 C8 1.369(15) .
O1 C13 1.407(16) .
O2 C12 1.375(15) .
O2 C14 1.459(13) .
O3 C41 1.386(15) .
O3 C35 1.404(17) .
O4 C39 1.330(16) .
O4 C42 1.494(16) .
P1 C26 1.847(11) .
P1 C20 1.865(12) .
P1 C1 1.875(13) .
P2 C34 1.873(13) .
P2 C48 1.873(12) .
P2 C54 1.893(13) .
C1 C2 1.395(16) .
C1 C6 1.404(16) .
C2 C3 1.354(15) .
C2 C7 1.494(16) .
C3 C4 1.398(17) .
C3 H3 0.9500 .
C4 C5 1.361(18) .
C4 H4 0.9500 .
C5 C6 1.346(16) .
C5 H5 0.9500 .
C6 H6 0.9500 .
C7 C12 1.378(17) .
C7 C8 1.394(16) .
C8 C9 1.364(15) .
C9 C10 1.371(17) .
C9 H9 0.9500 .
C10 C11 1.363(18) .
C10 H10 0.9500 .
C11 C12 1.369(18) .
C11 H11 0.9500 .
C13 H13A 0.9800 .
C13 H13B 0.9800 .
C13 H13C 0.9800 .
C14 H14A 0.9800 .
C14 H14B 0.9800 .
C14 H14C 0.9800 .
C15 C16 1.460(17) .
C15 C20 1.549(16) .
C15 H15A 0.9900 .
C15 H15B 0.9900 .
C16 C17 1.494(18) .
C16 H16A 0.9900 .
C16 H16B 0.9900 .
C17 C18 1.475(18) .
C17 H17A 0.9900 .
C17 H17B 0.9900 .
C18 C19 1.544(19) .
C18 H18A 0.9900 .
C18 H18B 0.9900 .
C19 C20 1.478(15) .
C19 H19A 0.9900 .
C19 H19B 0.9900 .
C20 H20 1.0000 .
C21 C26 1.504(16) .
C21 C22 1.541(16) .
C21 H21A 0.9900 .
C21 H21B 0.9900 .
C22 C23 1.515(19) .
C22 H22A 0.9900 .
C22 H22B 0.9900 .
C23 C24 1.568(18) .
C23 H23A 0.9900 .
C23 H23B 0.9900 .
C24 C25 1.548(17) .
C24 H24A 0.9900 .
C24 H24B 0.9900 .
C25 C26 1.613(17) .
C25 H25A 0.9900 .
C25 H25B 0.9900 .
C26 H26 1.0000 .
C27 C28 1.412(13) .
C27 H27A 0.9900 .
C27 H27B 0.9900 .
C28 C27 1.412(13) 4_655
C28 Pd1 2.437(13) 4_655
C28 H28A 0.9500 .
C29 C34 1.419(17) .
C29 C30 1.430(15) .
C29 C40 1.473(17) .
C30 C31 1.419(17) .
C30 H30 0.9500 .
C31 C32 1.302(18) .
C31 H31 0.9500 .
C32 C33 1.383(17) .
C32 H32 0.9500 .
C33 C34 1.351(16) .
C33 H33 0.9500 .
C35 C40 1.394(18) .
C35 C36 1.416(19) .
C36 C37 1.349(19) .
C36 H36 0.9500 .
C37 C38 1.362(19) .
C37 H37 0.9500 .
C38 C39 1.355(18) .
C38 H38 0.9500 .
C39 C40 1.435(18) .
C41 H41A 0.9800 .
C41 H41B 0.9800 .
C41 H41C 0.9800 .
C42 H42A 0.9800 .
C42 H42B 0.9800 .
C42 H42C 0.9800 .
C43 C48 1.444(17) .
C43 C44 1.545(17) .
C43 H43A 0.9900 .
C43 H43B 0.9900 .
C44 C45 1.533(18) .
C44 H44A 0.9900 .
C44 H44B 0.9900 .
C45 C46 1.465(19) .
C45 H45A 0.9900 .
C45 H45B 0.9900 .
C46 C47 1.513(17) .
C46 H46A 0.9900 .
C46 H46B 0.9900 .
C47 C48 1.558(17) .
C47 H47A 0.9900 .
C47 H47B 0.9900 .
C48 H48 1.0000 .
C49 C50 1.513(19) .
C49 C54 1.529(16) .
C49 H49A 0.9900 .
C49 H49B 0.9900 .
C50 C51 1.44(2) .
C50 H50A 0.9900 .
C50 H50B 0.9900 .
C51 C52 1.58(2) .
C51 H51A 0.9900 .
C51 H51B 0.9900 .
C52 C53 1.533(18) .
C52 H52A 0.9900 .
C52 H52B 0.9900 .
C53 C54 1.520(16) .
C53 H53A 0.9900 .
C53 H53B 0.9900 .
C54 H54 1.0000 .
C55 C56 1.441(14) .
C55 H55A 0.9900 .
C55 H55B 0.9900 .
C56 C55 1.441(14) 4_755
C56 Pd2 2.362(14) 4_755
C56 H56A 0.9500 .

loop_
_geom_torsion_atom_site_label_1
_geom_torsion_atom_site_label_2
_geom_torsion_atom_site_label_3
_geom_torsion_atom_site_label_4
_geom_torsion
_geom_torsion_site_symmetry_4
C26 P1 C1 C2 -143.3(11) .
C20 P1 C1 C2 110.3(11) .
Pd1 P1 C1 C2 -17.7(13) .
C26 P1 C1 C6 42.6(12) .
C20 P1 C1 C6 -63.8(12) .
Pd1 P1 C1 C6 168.2(9) .
C6 C1 C2 C3 -2.5(19) .
P1 C1 C2 C3 -176.6(10) .
C6 C1 C2 C7 179.6(12) .
P1 C1 C2 C7 5.5(19) .
C1 C2 C3 C4 1(2) .
C7 C2 C3 C4 179.1(12) .
C2 C3 C4 C5 -2(2) .
C3 C4 C5 C6 5(2) .
C4 C5 C6 C1 -7(2) .
C2 C1 C6 C5 5(2) .
P1 C1 C6 C5 179.5(11) .
C3 C2 C7 C12 73.4(16) .
C1 C2 C7 C12 -108.7(16) .
C3 C2 C7 C8 -98.5(15) .
C1 C2 C7 C8 79.4(17) .
C13 O1 C8 C9 -0.8(19) .
C13 O1 C8 C7 179.4(12) .
C12 C7 C8 C9 5.6(19) .
C2 C7 C8 C9 177.6(12) .
C12 C7 C8 O1 -174.7(11) .
C2 C7 C8 O1 -2.6(17) .
O1 C8 C9 C10 175.5(12) .
C7 C8 C9 C10 -5(2) .
C8 C9 C10 C11 4(2) .
C9 C10 C11 C12 -4(2) .
C10 C11 C12 O2 178.1(13) .
C10 C11 C12 C7 5(2) .
C14 O2 C12 C11 -7(2) .
C14 O2 C12 C7 167.2(11) .
C8 C7 C12 C11 -5(2) .
C2 C7 C12 C11 -177.5(13) .
C8 C7 C12 O2 -179.4(11) .
C2 C7 C12 O2 8.5(18) .
C20 C15 C16 C17 -54.2(18) .
C15 C16 C17 C18 49(2) .
C16 C17 C18 C19 -49(2) .
C17 C18 C19 C20 56.0(19) .
C18 C19 C20 C15 -59.1(16) .
C18 C19 C20 P1 173.3(10) .
C16 C15 C20 C19 59.7(15) .
C16 C15 C20 P1 -167.9(10) .
C26 P1 C20 C19 -33.5(12) .
C1 P1 C20 C19 72.9(11) .
Pd1 P1 C20 C19 -151.7(9) .
C26 P1 C20 C15 -159.7(9) .
C1 P1 C20 C15 -53.3(10) .
Pd1 P1 C20 C15 82.1(9) .
C26 C21 C22 C23 62.7(15) .
C21 C22 C23 C24 -62.1(16) .
C22 C23 C24 C25 56.0(17) .
C23 C24 C25 C26 -49.7(16) .
C22 C21 C26 C25 -57.6(14) .
C22 C21 C26 P1 -178.7(9) .
C24 C25 C26 C21 52.8(15) .
C24 C25 C26 P1 176.7(9) .
C20 P1 C26 C21 -71.6(10) .
C1 P1 C26 C21 -178.6(9) .
Pd1 P1 C26 C21 47.3(10) .
C20 P1 C26 C25 165.5(9) .
C1 P1 C26 C25 58.6(10) .
Pd1 P1 C26 C25 -75.5(9) .
Pd1 C27 C28 C27 -98.3(16) 4_655
Pd1 C27 C28 Pd1 -31.7(9) 4_655
C34 C29 C30 C31 -1.5(19) .
C40 C29 C30 C31 -178.6(13) .
C29 C30 C31 C32 1(2) .
C30 C31 C32 C33 2(2) .
C31 C32 C33 C34 -5(2) .
C32 C33 C34 C29 5(2) .
C32 C33 C34 P2 -175.8(11) .
C30 C29 C34 C33 -2(2) .
C40 C29 C34 C33 175.3(14) .
C30 C29 C34 P2 179.1(9) .
C40 C29 C34 P2 -4(2) .
C48 P2 C34 C33 -37.0(13) .
C54 P2 C34 C33 70.0(12) .
Pd2 P2 C34 C33 -161.5(9) .
C48 P2 C34 C29 142.3(11) .
C54 P2 C34 C29 -110.7(11) .
Pd2 P2 C34 C29 17.8(13) .
C41 O3 C35 C40 -164.3(13) .
C41 O3 C35 C36 23(2) .
C40 C35 C36 C37 11(2) .
O3 C35 C36 C37 -176.0(14) .
C35 C36 C37 C38 -11(2) .
C36 C37 C38 C39 5(2) .
C42 O4 C39 C38 -1(2) .
C42 O4 C39 C40 178.1(11) .
C37 C38 C39 O4 -179.7(14) .
C37 C38 C39 C40 1(2) .
O3 C35 C40 C39 -178.3(12) .
C36 C35 C40 C39 -5(2) .
O3 C35 C40 C29 -3(2) .
C36 C35 C40 C29 170.3(13) .
O4 C39 C40 C35 179.9(12) .
C38 C39 C40 C35 -1(2) .
O4 C39 C40 C29 4.7(18) .
C38 C39 C40 C29 -176.1(13) .
C34 C29 C40 C35 105.9(17) .
C30 C29 C40 C35 -77.4(17) .
C34 C29 C40 C39 -79.0(19) .
C30 C29 C40 C39 97.7(16) .
C48 C43 C44 C45 56.2(17) .
C43 C44 C45 C46 -58.8(16) .
C44 C45 C46 C47 63.7(16) .
C45 C46 C47 C48 -61.7(16) .
C44 C43 C48 C47 -55.5(16) .
C44 C43 C48 P2 -174.7(9) .
C46 C47 C48 C43 57.0(16) .
C46 C47 C48 P2 179.7(10) .
C34 P2 C48 C43 -64.5(12) .
C54 P2 C48 C43 -169.2(11) .
Pd2 P2 C48 C43 69.8(11) .
C34 P2 C48 C47 174.3(9) .
C54 P2 C48 C47 69.6(10) .
Pd2 P2 C48 C47 -51.4(10) .
C54 C49 C50 C51 -59.6(17) .
C49 C50 C51 C52 59(2) .
C50 C51 C52 C53 -58(2) .
C51 C52 C53 C54 57.9(16) .
C52 C53 C54 C49 -60.1(15) .
C52 C53 C54 P2 168.2(10) .
C50 C49 C54 C53 58.5(15) .
C50 C49 C54 P2 -174.5(10) .
C34 P2 C54 C53 55.3(10) .
C48 P2 C54 C53 160.6(9) .
Pd2 P2 C54 C53 -80.6(10) .
C34 P2 C54 C49 -71.9(11) .
C48 P2 C54 C49 33.4(12) .
Pd2 P2 C54 C49 152.2(9) .
Pd2 C55 C56 C55 103.7(16) 4_755
Pd2 C55 C56 Pd2 35.1(10) 4_755
